data_4321394
loop_
_publ_author_name
'Rodolphe Cl\'erac'
'F. Albert Cotton'
'Lee M. Daniels'
'Jiande Gu'
'Carlos A. Murillo'
'Hong-Cai Zhou'

_publ_section_title
;
 An Infinite Zigzag Chain and the First Linear Chain of Four Copper Atoms;
 Still No Copper-Copper Bonding
;
_journal_name_full 'Inorganic Chemistry'
_journal_page_first 4488
_journal_page_last 4493
_journal_paper_doi 10.1021/ic000208l
_journal_volume 39
_journal_year 2000
_chemical_compound_source synthesis
_chemical_formula_analytical 'not measured'
_chemical_formula_moiety 'Cu3 (C17 H16 N3)2 (Cu Cl2), 0.5(H2 O)'
_chemical_formula_structural 'Cu3 (DPhIP)2 (CuCl2), 0.5(H2 O)'
_chemical_formula_sum 'C34 H33 Cl2 Cu4 N6 O0.5'
_chemical_formula_weight 858.72
_chemical_melting_point ?
_chemical_name_systematic
; 
 Bis(2,6-diphenyliminopiperidinato)tricopper(I) bichlorocuperate(I) 
;
_space_group_IT_number 14
_symmetry_cell_setting monoclinic
_symmetry_space_group_name_Hall '-P 2yn'
_symmetry_space_group_name_H-M 'P 1 21/n 1'
_atom_sites_solution_hydrogens geom
_atom_sites_solution_primary direct
_atom_sites_solution_secondary difmap
_audit_creation_method SHELXL
_cell_angle_alpha 90.00
_cell_angle_beta 93.55(3)
_cell_angle_gamma 90.00
_cell_formula_units_Z 2
_cell_length_a 16.259(4)
_cell_length_b 6.147(2)
_cell_length_c 16.544(8)
_cell_measurement_reflns_used 25
_cell_measurement_temperature 213(2)
_cell_measurement_theta_max 14.64
_cell_measurement_theta_min 10.37
_cell_volume 1650.3(10)
_computing_cell_refinement 'CAD4 EXPRESS'
_computing_data_collection 'CAD4 V.5 (Enraf-Nonius, 1989)'
_computing_data_reduction 'XCAD4 (Harms, 1993)'
_computing_molecular_graphics 'SHELXTL V.5 (Siemens, 1994)'
_computing_publication_material CIFTAB
_computing_structure_refinement 'SHELXL-93 (Sheldrick, 1993)'
_computing_structure_solution 'SHELXTL V.5 (Siemens, 1994)'
_diffrn_ambient_temperature 213(2)
_diffrn_measurement_device 'Nonius CAD4'
_diffrn_measurement_method 'Omega-theta scans'
_diffrn_radiation_monochromator graphite
_diffrn_radiation_source 'fine-focus sealed tube'
_diffrn_radiation_type MoK\a
_diffrn_radiation_wavelength 0.71073
_diffrn_reflns_av_R_equivalents 0.0562
_diffrn_reflns_av_sigmaI/netI 0.0421
_diffrn_reflns_limit_h_max 19
_diffrn_reflns_limit_h_min -19
_diffrn_reflns_limit_k_max 7
_diffrn_reflns_limit_k_min -1
_diffrn_reflns_limit_l_max 19
_diffrn_reflns_limit_l_min 0
_diffrn_reflns_number 2741
_diffrn_reflns_theta_max 22.50
_diffrn_reflns_theta_min 2.47
_diffrn_standards_decay_% none
_diffrn_standards_interval_count 250
_diffrn_standards_interval_time 120
_diffrn_standards_number 3
_exptl_absorpt_coefficient_mu 2.741
_exptl_absorpt_correction_T_max 0.49
_exptl_absorpt_correction_T_min 0.22
_exptl_absorpt_correction_type 'empirical, via \y-scans'
_exptl_crystal_colour yellow
_exptl_crystal_density_diffrn 1.728
_exptl_crystal_density_meas ?
_exptl_crystal_density_method none
_exptl_crystal_description plate
_exptl_crystal_F_000 866
_exptl_crystal_size_max 0.48
_exptl_crystal_size_mid 0.33
_exptl_crystal_size_min 0.08
_refine_diff_density_max 0.878
_refine_diff_density_min -1.195
_refine_diff_density_rms 0.167
_refine_ls_extinction_method none
_refine_ls_goodness_of_fit_all 1.060
_refine_ls_goodness_of_fit_obs 1.130
_refine_ls_hydrogen_treatment noref
_refine_ls_matrix_type full
_refine_ls_number_parameters 222
_refine_ls_number_reflns 2146
_refine_ls_number_restraints 0
_refine_ls_restrained_S_all 1.106
_refine_ls_restrained_S_obs 1.130
_refine_ls_R_factor_all 0.0940
_refine_ls_R_factor_obs 0.0676
_refine_ls_shift/esd_max 0.017
_refine_ls_shift/esd_mean 0.003
_refine_ls_structure_factor_coef Fsqd
_refine_ls_weighting_details 'w=1/[\s^2^(Fo^2^)+(0.1480P)^2^+0.0000P] where P=(Fo^2^+2Fc^2^)/3'
_refine_ls_weighting_scheme calc
_refine_ls_wR_factor_all 0.2055
_refine_ls_wR_factor_obs 0.1810
_reflns_number_observed 1644
_reflns_number_total 2159
_reflns_observed_criterion >2sigma(I)
_cod_data_source_file ic000208l_2.cif
_cod_data_source_block cmpd_2-0.5H2O
_cod_depositor_comments
;
The following automatic conversions were performed:

'_chemical_melting_point' value 'not measured' was changed to '?' -
the value is undefined or not given.

Automatic conversion script
Id: cif_fix_values 1646 2011-03-28 12:23:43Z adriana 

The following automatic conversions were performed:

'_exptl_crystal_density_meas' value 'not measured' was changed to '?'
- the value is perceived as not measured.

Automatic conversion script
Id: cif_fix_values 3008 2015-01-20 13:52:24Z robertas 

The following automatic conversions were performed:

'_refine_ls_weighting_scheme' value 'calc
w=1/[\s^2^(Fo^2^)+(0.1480P)^2^+0.0000P] where P=(Fo^2^+2Fc^2^)/3' was
changed to 'calc'. New tag '_refine_ls_weighting_details' was
created. The value of the new tag was set to
'w=1/[\s^2^(Fo^2^)+(0.1480P)^2^+0.0000P] where P=(Fo^2^+2Fc^2^)/3'.

Automatic conversion script
Id: cif_fix_values 3143 2015-03-26 13:38:13Z robertas 
;
_cod_original_formula_sum 'C34 H33 Cl2 Cu4 N6 O0.50'
_cod_database_code 4321394

loop_
_symmetry_equiv_pos_as_xyz
'x, y, z'
'-x+1/2, y+1/2, -z+1/2'
'-x, -y, -z'
'x-1/2, -y-1/2, z-1/2'

loop_
_atom_site_aniso_label
_atom_site_aniso_U_11
_atom_site_aniso_U_22
_atom_site_aniso_U_33
_atom_site_aniso_U_23
_atom_site_aniso_U_13
_atom_site_aniso_U_12
Cu1 0.0273(8) 0.0746(11) 0.0401(8) -0.0057(7) -0.0045(6) 0.0165(7)
Cu2 0.0227(7) 0.0624(11) 0.0426(7) -0.0045(6) 0.0002(4) 0.0055(7)
Cl1 0.0378(13) 0.0485(14) 0.071(2) -0.0002(11) 0.0089(11) -0.0079(10)
Cu2' 0.0227(7) 0.0624(11) 0.0426(7) -0.0045(6) 0.0002(4) 0.0055(7)
Cl1' 0.0378(13) 0.0485(14) 0.071(2) -0.0002(11) 0.0089(11) -0.0079(10)
Cu3 0.0394(10) 0.0705(12) 0.0696(11) 0.0037(8) 0.0059(8) -0.0075(8)
N1 0.024(3) 0.060(5) 0.041(4) -0.005(3) 0.004(3) 0.005(3)
N2 0.023(3) 0.061(4) 0.040(4) 0.002(3) 0.002(3) 0.008(3)
N3 0.023(3) 0.047(4) 0.043(4) 0.000(3) 0.002(3) 0.002(3)
C1 0.027(4) 0.045(5) 0.042(4) 0.008(3) -0.004(3) 0.008(4)
C2 0.028(4) 0.063(5) 0.039(4) -0.006(4) -0.001(3) 0.000(4)
C3 0.031(5) 0.075(7) 0.051(5) 0.002(4) -0.004(4) -0.011(4)
C4 0.022(4) 0.091(7) 0.048(5) 0.019(5) 0.001(4) 0.013(5)
C5 0.030(5) 0.072(7) 0.067(6) -0.007(5) 0.003(4) 0.013(5)
C6 0.031(4) 0.060(6) 0.050(5) 0.004(4) -0.006(4) 0.002(4)
C7 0.023(4) 0.048(5) 0.053(5) 0.002(4) -0.006(4) 0.003(4)
C8 0.036(5) 0.136(10) 0.039(5) -0.001(5) -0.007(4) 0.017(6)
C9 0.041(6) 0.168(12) 0.042(5) 0.010(6) -0.001(4) 0.033(7)
C10 0.042(5) 0.091(7) 0.045(5) 0.006(5) -0.011(4) 0.021(5)
C11 0.035(5) 0.044(5) 0.049(5) -0.001(4) 0.001(4) -0.001(4)
C12 0.029(4) 0.058(5) 0.039(4) -0.004(4) -0.008(3) 0.008(4)
C13 0.031(5) 0.059(5) 0.045(5) -0.004(4) 0.003(4) 0.000(4)
C14 0.027(5) 0.091(8) 0.057(5) 0.008(5) 0.008(4) -0.004(5)
C15 0.039(5) 0.075(7) 0.036(4) -0.006(4) 0.003(4) 0.014(5)
C16 0.048(5) 0.053(5) 0.051(5) -0.002(4) -0.003(4) 0.009(5)
C17 0.032(5) 0.054(6) 0.046(5) 0.001(4) 0.004(4) -0.002(4)

loop_
_atom_site_label
_atom_site_type_symbol
_atom_site_fract_x
_atom_site_fract_y
_atom_site_fract_z
_atom_site_U_iso_or_equiv
_atom_site_thermal_displace_type
_atom_site_occupancy
_atom_site_calc_flag
_atom_site_refinement_flags
_atom_site_disorder_group
Cu1 Cu 0.0000 0.5000 0.5000 0.0476(5) Uani 1 d S .
Cu2 Cu -0.11528(7) 0.6862(3) 0.55781(7) 0.0427(5) Uani 0.938(4) d P 1
Cl1 Cl 0.10589(14) 0.8985(4) 0.44048(14) 0.0524(7) Uani 0.938(4) d P 1
Cu2' Cu -0.1261(13) 0.5805(47) 0.5613(12) 0.0427(5) Uani 0.062(4) d P 2
Cl1' Cl -0.1045(21) 1.0843(58) 0.4440(22) 0.0524(7) Uani 0.062(4) d P 2
Cu3 Cu 0.0000 1.0000 0.5000 0.0597(6) Uani 1 d S .
N1 N 0.1760(4) 0.3818(11) 0.5436(4) 0.042(2) Uani 1 d . .
N2 N 0.0594(4) 0.4946(11) 0.6030(4) 0.041(2) Uani 1 d . .
N3 N -0.0552(4) 0.6260(10) 0.6584(4) 0.038(2) Uani 1 d . .
C1 C 0.2631(4) 0.3503(13) 0.5461(4) 0.038(2) Uani 1 d . .
C2 C 0.3164(5) 0.5161(14) 0.5658(4) 0.043(2) Uani 1 d . .
H2A H 0.2960(5) 0.6545(14) 0.5781(4) 0.052 Uiso 1 calc R .
C3 C 0.4016(5) 0.4798(16) 0.5678(5) 0.053(2) Uani 1 d . .
H3A H 0.4384(5) 0.5931(16) 0.5825(5) 0.063 Uiso 1 calc R .
C4 C 0.4317(5) 0.2769(17) 0.5479(5) 0.053(2) Uani 1 d . .
H4A H 0.4889(5) 0.2527(17) 0.5499(5) 0.064 Uiso 1 calc R .
C5 C 0.3796(5) 0.1141(17) 0.5258(6) 0.056(2) Uani 1 d . .
H5A H 0.4005(5) -0.0216(17) 0.5107(6) 0.068 Uiso 1 calc R .
C6 C 0.2931(5) 0.1478(15) 0.5254(5) 0.047(2) Uani 1 d . .
H6A H 0.2565(5) 0.0338(15) 0.5111(5) 0.057 Uiso 1 calc R .
C7 C 0.1420(5) 0.4401(13) 0.6081(5) 0.042(2) Uani 1 d . .
C8 C 0.1881(5) 0.4590(21) 0.6898(5) 0.070(3) Uani 1 d . .
H8A H 0.2371(5) 0.3662(21) 0.6910(5) 0.085 Uiso 1 calc R .
H8B H 0.2063(5) 0.6097(21) 0.6984(5) 0.085 Uiso 1 calc R .
C9 C 0.1368(6) 0.3950(24) 0.7545(5) 0.084(4) Uani 1 d . .
H9A H 0.1674(6) 0.4179(24) 0.8067(5) 0.100 Uiso 1 calc R .
H9B H 0.1244(6) 0.2394(24) 0.7494(5) 0.100 Uiso 1 calc R .
C10 C 0.0583(5) 0.5185(17) 0.7534(5) 0.060(3) Uani 1 d . .
H10A H 0.0690(5) 0.6616(17) 0.7780(5) 0.072 Uiso 1 calc R .
H10B H 0.0198(5) 0.4414(17) 0.7866(5) 0.072 Uiso 1 calc R .
C11 C 0.0186(5) 0.5492(13) 0.6696(5) 0.043(2) Uani 1 d . .
C12 C -0.1000(5) 0.6783(14) 0.7294(4) 0.042(2) Uani 1 d . .
C13 C -0.1534(5) 0.5261(14) 0.7581(5) 0.045(2) Uani 1 d . .
H13A H -0.1589(5) 0.3890(14) 0.7333(5) 0.054 Uiso 1 calc R .
C14 C -0.1988(5) 0.5760(18) 0.8235(5) 0.058(3) Uani 1 d . .
H14A H -0.2359(5) 0.4739(18) 0.8429(5) 0.070 Uiso 1 calc R .
C15 C -0.1894(5) 0.7747(16) 0.8597(5) 0.050(2) Uani 1 d . .
H15A H -0.2204(5) 0.8089(16) 0.9041(5) 0.060 Uiso 1 calc R .
C16 C -0.1363(6) 0.9230(15) 0.8328(5) 0.051(2) Uani 1 d . .
H16A H -0.1295(6) 1.0577(15) 0.8593(5) 0.061 Uiso 1 calc R .
C17 C -0.0912(5) 0.8763(13) 0.7652(4) 0.044(2) Uani 1 d . .
H17A H -0.0555(5) 0.9806(13) 0.7450(4) 0.053 Uiso 1 calc R .
O1S O -0.1275(29) 0.9916(68) 0.3022(24) 0.130(14) Uiso 0.25 d P .

loop_
_atom_type_symbol
_atom_type_description
_atom_type_scat_dispersion_real
_atom_type_scat_dispersion_imag
_atom_type_scat_source
C C 0.0033 0.0016 'International Tables Vol C Tables 4.2.6.8 and 6.1.1.4'
H H 0.0000 0.0000 'International Tables Vol C Tables 4.2.6.8 and 6.1.1.4'
N N 0.0061 0.0033 'International Tables Vol C Tables 4.2.6.8 and 6.1.1.4'
Cu Cu 0.3201 1.2651 'International Tables Vol C Tables 4.2.6.8 and 6.1.1.4'
Cl Cl 0.1484 0.1585 'International Tables Vol C Tables 4.2.6.8 and 6.1.1.4'
O O 0.0106 0.0060 'International Tables Vol C Tables 4.2.6.8 and 6.1.1.4'

loop_
_geom_angle_atom_site_label_1
_geom_angle_atom_site_label_2
_geom_angle_atom_site_label_3
_geom_angle
_geom_angle_site_symmetry_1
_geom_angle_site_symmetry_3
_geom_angle_publ_flag
N2 Cu1 N2 179.999(1) 3_566 . ?
N2 Cu1 Cu2' 88.6(5) 3_566 . ?
N2 Cu1 Cu2' 91.4(5) . . ?
N2 Cu1 Cu2' 91.4(5) 3_566 3_566 ?
N2 Cu1 Cu2' 88.6(5) . 3_566 ?
Cu2' Cu1 Cu2' 179.999(5) . 3_566 ?
N2 Cu1 Cu2 91.0(2) 3_566 3_566 ?
N2 Cu1 Cu2 89.0(2) . 3_566 ?
N2 Cu1 Cu2 89.0(2) 3_566 . ?
N2 Cu1 Cu2 91.0(2) . . ?
Cu2 Cu1 Cu2 180.0 3_566 . ?
N3 Cu2 N1 156.4(3) . 3_566 ?
N3 Cu2 Cu1 83.5(2) . . ?
N1 Cu2 Cu1 85.5(2) 3_566 . ?
N3 Cu2 Cl1 99.0(2) . 3_576 ?
N1 Cu2 Cl1 104.6(2) 3_566 3_576 ?
Cu1 Cu2 Cl1 115.18(8) . 3_576 ?
N3 Cu2 Cu3 96.3(2) . . ?
N1 Cu2 Cu3 99.4(2) 3_566 . ?
Cu1 Cu2 Cu3 69.77(4) . . ?
Cl1 Cu2 Cu3 45.47(6) 3_576 . ?
Cu3 Cl1 Cu2 75.63(8) . 3_576 ?
N1 Cu2' N3 161.0(16) 3_566 . ?
N1 Cu2' Cu1 88.0(8) 3_566 . ?
N3 Cu2' Cu1 84.3(8) . . ?
Cl1' Cu3 Cl1' 179.999(8) . 3_576 ?
Cl1 Cu3 Cl1 180.0 3_576 . ?
Cl1 Cu3 Cu2 121.10(7) 3_576 3_576 ?
Cl1 Cu3 Cu2 58.90(7) . 3_576 ?
Cl1 Cu3 Cu2 58.90(7) 3_576 . ?
Cl1 Cu3 Cu2 121.10(7) . . ?
Cu2 Cu3 Cu2 180.0 3_576 . ?
C7 N1 C1 119.5(6) . . ?
C7 N1 Cu2' 123.3(8) . 3_566 ?
C1 N1 Cu2' 114.3(8) . 3_566 ?
C7 N1 Cu2 123.9(5) . 3_566 ?
C1 N1 Cu2 116.5(5) . 3_566 ?
C11 N2 C7 122.0(7) . . ?
C11 N2 Cu1 118.3(5) . . ?
C7 N2 Cu1 119.7(5) . . ?
C11 N3 C12 118.0(6) . . ?
C11 N3 Cu2 128.0(5) . . ?
C12 N3 Cu2 113.9(4) . . ?
C11 N3 Cu2' 124.5(8) . . ?
C12 N3 Cu2' 113.5(8) . . ?
C2 C1 C6 120.2(7) . . ?
C2 C1 N1 121.3(7) . . ?
C6 C1 N1 118.6(7) . . ?
C1 C2 C3 119.9(8) . . ?
C4 C3 C2 120.0(8) . . ?
C5 C4 C3 120.5(8) . . ?
C4 C5 C6 119.9(9) . . ?
C1 C6 C5 119.5(8) . . ?
N1 C7 N2 119.0(7) . . ?
N1 C7 C8 123.4(7) . . ?
N2 C7 C8 117.6(7) . . ?
C9 C8 C7 111.3(8) . . ?
C8 C9 C10 112.7(9) . . ?
C9 C10 C11 113.2(7) . . ?
N3 C11 N2 117.9(7) . . ?
N3 C11 C10 121.4(7) . . ?
N2 C11 C10 120.8(7) . . ?
C17 C12 C13 120.6(8) . . ?
C17 C12 N3 120.4(8) . . ?
C13 C12 N3 119.0(7) . . ?
C14 C13 C12 119.8(8) . . ?
C15 C14 C13 119.4(9) . . ?
C16 C15 C14 121.1(8) . . ?
C15 C16 C17 120.0(8) . . ?
C12 C17 C16 119.0(8) . . ?

loop_
_geom_bond_atom_site_label_1
_geom_bond_atom_site_label_2
_geom_bond_distance
_geom_bond_site_symmetry_2
_geom_bond_publ_flag
Cu1 N2 1.907(6) 3_566 ?
Cu1 N2 1.907(6) . y
Cu1 Cu2' 2.40(2) . y
Cu1 Cu2' 2.40(2) 3_566 ?
Cu1 Cu2 2.4414(13) 3_566 ?
Cu1 Cu2 2.4414(13) . y
Cu2 N3 1.912(6) . y
Cu2 N1 1.940(6) 3_566 ?
Cu2 Cl1 2.557(3) 3_576 y
Cu2 Cu3 2.893(2) . y
Cl1 Cu3 2.129(2) . y
Cl1 Cu2 2.557(3) 3_576 ?
Cu2' N1 1.89(2) 3_566 ?
Cu2' N3 1.94(2) . y
Cl1' Cu3 1.95(4) . y
Cu3 Cl1' 1.95(4) 3_576 ?
Cu3 Cl1 2.129(2) 3_576 ?
Cu3 Cu2 2.893(2) 3_576 ?
N1 C7 1.283(10) . ?
N1 C1 1.428(10) . ?
N1 Cu2' 1.89(2) 3_566 ?
N1 Cu2 1.940(6) 3_566 ?
N2 C11 1.363(10) . ?
N2 C7 1.381(10) . ?
N3 C11 1.293(10) . ?
N3 C12 1.456(10) . ?
C1 C2 1.364(11) . ?
C1 C6 1.387(12) . ?
C2 C3 1.402(12) . ?
C3 C4 1.387(13) . ?
C4 C5 1.346(13) . ?
C5 C6 1.421(12) . ?
C7 C8 1.509(11) . ?
C8 C9 1.451(13) . ?
C9 C10 1.483(12) . ?
C10 C11 1.504(11) . ?
C12 C17 1.357(12) . ?
C12 C13 1.381(12) . ?
C13 C14 1.381(11) . ?
C14 C15 1.365(13) . ?
C15 C16 1.350(13) . ?
C16 C17 1.404(12) . ?
